data_7242054
loop_
_publ_author_name
'Kong, Yanyan'
'Kim, Jung Keun'
'Li, Yabo'
'Zhang, Jianye'
'Huang, Mengmeng'
'Wu, Yangjie'

_publ_section_title
;
 An oxidant- and catalyst-free electrooxidative cross-coupling approach to
 3-tetrahydroisoquinoline substituted coumarins
;
_journal_issue 3
_journal_name_full 'Green Chemistry'
_journal_page_first 1274
_journal_page_last 1279
_journal_paper_doi 10.1039/D0GC03930F
_journal_volume 23
_journal_year 2021
_chemical_formula_moiety 'C24 H19 N O3'
_chemical_formula_sum 'C24 H19 N O3'
_chemical_formula_weight 369.40
_space_group_crystal_system triclinic
_space_group_IT_number 2
_space_group_name_Hall '-P 1'
_space_group_name_H-M_alt 'P -1'
_atom_sites_solution_hydrogens mixed
_atom_sites_solution_primary direct
_audit_creation_date 2019-10-08
_audit_creation_method
;
Olex2 1.2
(compiled 2018.05.29 svn.r3508 for OlexSys, GUI svn.r5506)
;
_audit_update_record
;
2020-09-17 deposited with the CCDC.	2021-01-08 downloaded from the CCDC.
;
_cell_angle_alpha 69.761(7)
_cell_angle_beta 87.356(6)
_cell_angle_gamma 78.198(6)
_cell_formula_units_Z 4
_cell_length_a 9.0990(6)
_cell_length_b 12.6543(9)
_cell_length_c 17.4953(14)
_cell_measurement_reflns_used 3203
_cell_measurement_temperature 293(2)
_cell_measurement_theta_max 70.2790
_cell_measurement_theta_min 3.8080
_cell_volume 1849.4(3)
_computing_cell_refinement 'CrysAlisPro 1.171.40.53 (Rigaku OD, 2019)'
_computing_data_collection 'CrysAlisPro 1.171.40.53 (Rigaku OD, 2019)'
_computing_data_reduction 'CrysAlisPro 1.171.40.53 (Rigaku OD, 2019)'
_computing_molecular_graphics 'Olex2 (Dolomanov et al., 2009)'
_computing_publication_material 'Olex2 (Dolomanov et al., 2009)'
_computing_structure_refinement 'ShelXL (Sheldrick, 2015)'
_computing_structure_solution 'ShelXS (Sheldrick, 2008)'
_diffrn_ambient_temperature 293(2)
_diffrn_detector 'CCD plate'
_diffrn_detector_area_resol_mean 16.2312
_diffrn_detector_type Eos
_diffrn_measured_fraction_theta_full 0.998
_diffrn_measured_fraction_theta_max 0.998
_diffrn_measurement_details
;
List of Runs (angles in degrees, time in seconds):

  # Type    Start    End  Width  t~exp~   \w     \q     \k     \f   Frames
#--------------------------------------------------------------------------
  1  \w    -62.00  36.00   1.00    1.50    --  -33.50  77.00-120.00   98
  2  \w   -102.00 -24.00   1.00    1.50    --  -33.50 -57.00 120.00   78
  3  \w     73.00  99.00   1.00    1.50    --   36.47  57.00  90.00   26
  4  \w    -33.00  57.00   1.00    1.50    --   36.47 -37.00-180.00   90
  5  \w     -4.00  77.00   1.00    1.50    --   36.47 -99.00 -30.00   81
  6  \w      8.00  67.00   1.00    1.50    --   36.47  77.00  90.00   59
  7  \w     31.00  59.00   1.00    1.50    --   36.47  57.00  90.00   28
  8  \w     10.00  39.00   1.00    1.50    --   36.47 -99.00 150.00   29
  9  \w     72.00  97.00   1.00    1.50    --   36.47  77.00  90.00   25
 10  \w     62.00  90.00   1.00    1.50    --   36.47 178.00 150.00   28
 11  \w     41.00  67.00   1.00    1.50    --   36.47 -99.00 150.00   26
 12  \w     59.00 103.00   1.00    1.50    --   36.47  57.00   0.00   44
 13  \w    -19.00   7.00   1.00    1.50    --   36.47 -37.00 -60.00   26
 14  \w     12.00  52.00   1.00    1.50    --   36.47 -57.00 150.00   40
 15  \w      5.00  31.00   1.00    1.50    --   36.47 -37.00   0.00   26
 16  \w    111.00 137.00   1.00    7.50    --  108.00  77.00 -90.00   26
 17  \w     79.00 108.00   1.00    7.50    --  108.00-111.00 -90.00   29
 18  \w    105.00 177.00   1.00    7.50    --  108.00  30.00-150.00   72
 19  \w     65.00 128.00   1.00    7.50    --  108.00 -45.00  60.00   63
 20  \w    147.00 173.00   1.00    7.50    --  108.00 105.00 100.00   26
 21  \w     89.00 176.00   1.00    7.50    --  108.00  61.00 150.00   87
 22  \w    101.00 132.00   1.00    7.50    --  108.00 105.00 100.00   31
 23  \w    103.00 162.00   1.00    7.50    --  108.00  45.00  90.00   59
 24  \w     45.00 128.00   1.00    7.50    --  108.00 -45.00   0.00   83
 25  \w     39.00 124.00   1.00    7.50    --  108.00 -45.00-120.00   85
 26  \w     67.00 122.00   1.00    7.50    --  108.00 -61.00 150.00   55
 27  \w     54.00 102.00   1.00    7.50    --  108.00 -94.00-180.00   48
 28  \w     37.00 111.00   1.00    7.50    --  108.00-111.00  60.00   74
 29  \w     57.00 110.00   1.00    7.50    --  108.00 -94.00 -60.00   53
 30  \w     50.00 109.00   1.00    7.50    --  108.00 -94.00  90.00   59
 31  \w     37.00 115.00   1.00    7.50    --  108.00 -30.00 150.00   78
;
_diffrn_measurement_device 'four-circle diffractometer'
_diffrn_measurement_device_type 'Xcalibur, Eos, Gemini'
_diffrn_measurement_method '\w scans'
_diffrn_orient_matrix_type 'CrysAlisPro convention (1999,Acta A55,543-557)'
_diffrn_orient_matrix_UB_11 -0.1130120000
_diffrn_orient_matrix_UB_12 0.1013137000
_diffrn_orient_matrix_UB_13 -0.0573328000
_diffrn_orient_matrix_UB_21 0.0422770000
_diffrn_orient_matrix_UB_22 -0.0470612000
_diffrn_orient_matrix_UB_23 -0.0700700000
_diffrn_orient_matrix_UB_31 -0.1240184000
_diffrn_orient_matrix_UB_32 -0.0711826000
_diffrn_orient_matrix_UB_33 0.0248474000
_diffrn_radiation_monochromator graphite
_diffrn_radiation_probe x-ray
_diffrn_radiation_type CuK\a
_diffrn_radiation_wavelength 1.54184
_diffrn_reflns_av_R_equivalents 0.0327
_diffrn_reflns_av_unetI/netI 0.0462
_diffrn_reflns_Laue_measured_fraction_full 0.998
_diffrn_reflns_Laue_measured_fraction_max 0.998
_diffrn_reflns_limit_h_max 7
_diffrn_reflns_limit_h_min -10
_diffrn_reflns_limit_k_max 14
_diffrn_reflns_limit_k_min -15
_diffrn_reflns_limit_l_max 20
_diffrn_reflns_limit_l_min -20
_diffrn_reflns_number 12884
_diffrn_reflns_point_group_measured_fraction_full 0.998
_diffrn_reflns_point_group_measured_fraction_max 0.998
_diffrn_reflns_theta_full 67.070
_diffrn_reflns_theta_max 67.070
_diffrn_reflns_theta_min 3.801
_diffrn_source 'fine-focus sealed X-ray tube'
_diffrn_source_type 'Enhance (Cu) X-ray Source'
_exptl_absorpt_coefficient_mu 0.704
_exptl_absorpt_correction_T_max 1.00000
_exptl_absorpt_correction_T_min 0.90406
_exptl_absorpt_correction_type multi-scan
_exptl_absorpt_process_details
;
CrysAlisPro 1.171.40.53 (Rigaku Oxford Diffraction, 2019)
Empirical absorption correction using spherical harmonics,
 implemented in SCALE3 ABSPACK scaling algorithm.
;
_exptl_crystal_colour colourless
_exptl_crystal_colour_primary colourless
_exptl_crystal_density_diffrn 1.327
_exptl_crystal_description prism
_exptl_crystal_F_000 776
_exptl_crystal_size_max 0.17
_exptl_crystal_size_mid 0.12
_exptl_crystal_size_min 0.1
_refine_diff_density_max 0.303
_refine_diff_density_min -0.251
_refine_diff_density_rms 0.042
_refine_ls_extinction_method none
_refine_ls_goodness_of_fit_ref 1.022
_refine_ls_hydrogen_treatment mixed
_refine_ls_matrix_type full
_refine_ls_number_parameters 513
_refine_ls_number_reflns 6584
_refine_ls_number_restraints 2
_refine_ls_restrained_S_all 1.022
_refine_ls_R_factor_all 0.0710
_refine_ls_R_factor_gt 0.0512
_refine_ls_shift/su_max 0.000
_refine_ls_shift/su_mean 0.000
_refine_ls_structure_factor_coef Fsqd
_refine_ls_weighting_details 'w=1/[\s^2^(Fo^2^)+(0.0763P)^2^+0.1160P] where P=(Fo^2^+2Fc^2^)/3'
_refine_ls_weighting_scheme calc
_refine_ls_wR_factor_gt 0.1315
_refine_ls_wR_factor_ref 0.1504
_reflns_Friedel_coverage 0.000
_reflns_number_gt 4920
_reflns_number_total 6584
_reflns_threshold_expression 'I > 2\s(I)'
_cod_data_source_file d0gc03930f2.cif
_cod_data_source_block 201909249
_cod_depositor_comments 'Adding full bibliography for 7242054--7242055.cif.'
_cod_original_cell_volume 1849.4(2)
_cod_database_code 7242054
_shelx_shelxl_version_number 2014/7
_chemical_oxdiff_formula C20H20O4N1S
_shelx_space_group_comment
;
The symmetry employed for this shelxl refinement is uniquely defined
by the following loop, which should always be used as a source of
symmetry information in preference to the above space-group names.
They are only intended as comments.
;
_shelx_estimated_absorpt_t_max 0.933
_shelx_estimated_absorpt_t_min 0.890
_reflns_odcompleteness_completeness 99.85
_reflns_odcompleteness_iscentric 1
_reflns_odcompleteness_theta 66.97
_olex2_refinement_description
;
1. Fixed Uiso
 At 1.2 times of:
  All C(H) groups, All C(H,H) groups
2. Restrained distances
 H3'A-O3'
 0.9 with sigma of 0.02
 H3A-O3
 0.9 with sigma of 0.02
3.a Ternary CH refined with riding coordinates:
 C10(H10), C10'(H10')
3.b Secondary CH2 refined with riding coordinates:
 C17(H17A,H17B), C18(H18A,H18B), C17'(H17C,H17D), C18'(H18C,H18D)
3.c Aromatic/amide H refined with riding coordinates:
 C1(H1), C2(H2), C3(H3), C4(H4), C12(H12), C13(H13), C14(H14), C15(H15),
 C20(H20), C21(H21), C22(H22), C23(H23), C24(H24), C1'(H1'), C2'(H2'), C3'(H3'),
  C4'(H4'), C12'(H12'), C13'(H13'), C14'(H14'), C15'(H15'), C20'(H20'),
 C21'(H21'), C22'(H22'), C23'(H23'), C24'(H24')
;
_olex2_submission_special_instructions 'No special instructions were received'
_oxdiff_exptl_absorpt_empirical_details
;
Empirical correction (ABSPACK) includes:
- Absorption correction using spherical harmonics
- Frame scaling
;
_oxdiff_exptl_absorpt_empirical_full_max 1.367
_oxdiff_exptl_absorpt_empirical_full_min 0.860

loop_
_space_group_symop_operation_xyz
'x, y, z'
'-x, -y, -z'

loop_
_atom_site_label
_atom_site_type_symbol
_atom_site_fract_x
_atom_site_fract_y
_atom_site_fract_z
_atom_site_U_iso_or_equiv
_atom_site_adp_type
_atom_site_occupancy
_atom_site_site_symmetry_order
_atom_site_calc_flag
_atom_site_refinement_flags_posn
_atom_site_refinement_flags_adp
_atom_site_refinement_flags_occupancy
_atom_site_disorder_assembly
_atom_site_disorder_group
C1 C 1.1822(3) 0.4341(2) 0.09824(16) 0.0517(5) Uani 1 1 d . . . . .
H1 H 1.1994 0.3607 0.1372 0.062 Uiso 1 1 calc R . . . .
C2 C 1.2569(3) 0.4554(2) 0.02586(18) 0.0656(7) Uani 1 1 d . . . . .
H2 H 1.3249 0.3958 0.0164 0.079 Uiso 1 1 calc R . . . .
C3 C 1.2323(3) 0.5641(3) -0.03315(18) 0.0691(7) Uani 1 1 d . . . . .
H3 H 1.2841 0.5769 -0.0816 0.083 Uiso 1 1 calc R . . . .
C4 C 1.1309(3) 0.6540(2) -0.02030(16) 0.0588(6) Uani 1 1 d . . . . .
H4 H 1.1140 0.7272 -0.0596 0.071 Uiso 1 1 calc R . . . .
C5 C 1.0551(2) 0.63199(19) 0.05278(13) 0.0443(5) Uani 1 1 d . . . . .
C6 C 1.0802(2) 0.52402(18) 0.11266(13) 0.0419(4) Uani 1 1 d . . . . .
C7 C 0.9973(2) 0.51021(17) 0.18761(13) 0.0392(4) Uani 1 1 d . . . . .
C8 C 0.8939(2) 0.60213(17) 0.19462(12) 0.0385(4) Uani 1 1 d . . . . .
C9 C 0.8720(2) 0.71248(18) 0.13190(13) 0.0412(4) Uani 1 1 d . . . . .
C10 C 0.7969(2) 0.58834(18) 0.26879(13) 0.0401(4) Uani 1 1 d . . . . .
H10 H 0.7535 0.6644 0.2716 0.048 Uiso 1 1 calc R . . . .
C11 C 0.6700(2) 0.52720(18) 0.26521(14) 0.0427(5) Uani 1 1 d . . . . .
C12 C 0.5814(2) 0.5691(2) 0.19402(15) 0.0507(5) Uani 1 1 d . . . . .
H12 H 0.6008 0.6320 0.1508 0.061 Uiso 1 1 calc R . . . .
C13 C 0.4648(3) 0.5175(2) 0.18729(16) 0.0568(6) Uani 1 1 d . . . . .
H13 H 0.4063 0.5459 0.1395 0.068 Uiso 1 1 calc R . . . .
C14 C 0.4346(2) 0.4244(2) 0.25085(17) 0.0563(6) Uani 1 1 d . . . . .
H14 H 0.3569 0.3893 0.2459 0.068 Uiso 1 1 calc R . . . .
C15 C 0.5202(3) 0.3837(2) 0.32177(17) 0.0542(6) Uani 1 1 d . . . . .
H15 H 0.4988 0.3214 0.3648 0.065 Uiso 1 1 calc R . . . .
C16 C 0.6385(2) 0.43404(19) 0.33028(15) 0.0469(5) Uani 1 1 d . . . . .
C17 C 0.7298(3) 0.3892(2) 0.40840(16) 0.0600(6) Uani 1 1 d . . . . .
H17A H 0.8032 0.3211 0.4097 0.072 Uiso 1 1 calc R . . . .
H17B H 0.6643 0.3674 0.4541 0.072 Uiso 1 1 calc R . . . .
C18 C 0.8100(3) 0.4784(2) 0.41693(14) 0.0516(5) Uani 1 1 d . . . . .
H18A H 0.7374 0.5420 0.4237 0.062 Uiso 1 1 calc R . . . .
H18B H 0.8768 0.4447 0.4646 0.062 Uiso 1 1 calc R . . . .
C19 C 1.0052(2) 0.58511(19) 0.35524(12) 0.0427(5) Uani 1 1 d . . . . .
C20 C 0.9583(3) 0.6934(2) 0.36072(16) 0.0556(6) Uani 1 1 d . . . . .
H20 H 0.8568 0.7276 0.3552 0.067 Uiso 1 1 calc R . . . .
C21 C 1.0633(3) 0.7502(2) 0.37443(16) 0.0623(6) Uani 1 1 d . . . . .
H21 H 1.0326 0.8231 0.3780 0.075 Uiso 1 1 calc R . . . .
C22 C 1.2130(3) 0.6994(3) 0.38280(15) 0.0615(7) Uani 1 1 d . . . . .
H22 H 1.2833 0.7379 0.3921 0.074 Uiso 1 1 calc R . . . .
C23 C 1.2588(3) 0.5931(3) 0.37756(18) 0.0676(7) Uani 1 1 d . . . . .
H23 H 1.3604 0.5592 0.3831 0.081 Uiso 1 1 calc R . . . .
C24 C 1.1544(3) 0.5349(2) 0.36398(16) 0.0563(6) Uani 1 1 d . . . . .
H24 H 1.1860 0.4618 0.3608 0.068 Uiso 1 1 calc R . . . .
H3A H 0.990(5) 0.428(4) 0.293(2) 0.153(19) Uiso 1 1 d D . . . .
N1 N 0.89771(19) 0.52030(15) 0.34257(11) 0.0421(4) Uani 1 1 d . . . . .
O1 O 0.95469(18) 0.72318(13) 0.06207(9) 0.0479(4) Uani 1 1 d . . . . .
O2 O 0.78669(19) 0.79943(13) 0.13306(10) 0.0548(4) Uani 1 1 d . . . . .
O3 O 1.02495(18) 0.41066(13) 0.24720(10) 0.0479(4) Uani 1 1 d D . . . .
C1' C 0.7629(3) 0.8473(2) 0.59958(16) 0.0576(6) Uani 1 1 d . . . . .
H1' H 0.7881 0.7778 0.6425 0.069 Uiso 1 1 calc R . . . .
C2' C 0.8133(4) 0.8562(3) 0.52214(19) 0.0755(8) Uani 1 1 d . . . . .
H2' H 0.8723 0.7928 0.5129 0.091 Uiso 1 1 calc R . . . .
C3' C 0.7754(4) 0.9604(3) 0.45819(18) 0.0774(8) Uani 1 1 d . . . . .
H3' H 0.8095 0.9661 0.4063 0.093 Uiso 1 1 calc R . . . .
C4' C 0.6884(3) 1.0548(3) 0.47073(16) 0.0644(7) Uani 1 1 d . . . . .
H4' H 0.6637 1.1242 0.4277 0.077 Uiso 1 1 calc R . . . .
C5' C 0.6377(2) 1.0456(2) 0.54824(14) 0.0472(5) Uani 1 1 d . . . . .
C6' C 0.6739(2) 0.94298(19) 0.61316(13) 0.0444(5) Uani 1 1 d . . . . .
C7' C 0.6177(2) 0.93876(18) 0.69326(13) 0.0403(4) Uani 1 1 d . . . . .
C8' C 0.5281(2) 1.03735(17) 0.70082(12) 0.0384(4) Uani 1 1 d . . . . .
C9' C 0.4900(2) 1.14091(19) 0.63262(13) 0.0428(5) Uani 1 1 d . . . . .
C10' C 0.4742(2) 1.03878(17) 0.78412(13) 0.0395(4) Uani 1 1 d . . . . .
H10' H 0.3834 1.0987 0.7770 0.047 Uiso 1 1 calc R . . . .
C11' C 0.5927(2) 1.06177(18) 0.83185(13) 0.0398(4) Uani 1 1 d . . . . .
C12' C 0.6386(3) 1.16638(19) 0.79902(14) 0.0473(5) Uani 1 1 d . . . . .
H12' H 0.5928 1.2206 0.7511 0.057 Uiso 1 1 calc R . . . .
C13' C 0.7509(3) 1.1910(2) 0.83627(16) 0.0554(6) Uani 1 1 d . . . . .
H13' H 0.7799 1.2615 0.8136 0.067 Uiso 1 1 calc R . . . .
C14' C 0.8205(3) 1.1111(2) 0.90736(15) 0.0543(6) Uani 1 1 d . . . . .
H14' H 0.8984 1.1265 0.9318 0.065 Uiso 1 1 calc R . . . .
C15' C 0.7732(3) 1.0083(2) 0.94163(14) 0.0509(5) Uani 1 1 d . . . . .
H15' H 0.8188 0.9549 0.9899 0.061 Uiso 1 1 calc R . . . .
C16' C 0.6583(2) 0.98329(19) 0.90524(14) 0.0456(5) Uani 1 1 d . . . . .
C17' C 0.6002(3) 0.8745(2) 0.94667(16) 0.0605(6) Uani 1 1 d . . . . .
H17C H 0.6629 0.8114 0.9337 0.073 Uiso 1 1 calc R . . . .
H17D H 0.6046 0.8558 1.0053 0.073 Uiso 1 1 calc R . . . .
C18' C 0.4404(3) 0.8895(2) 0.91900(14) 0.0553(6) Uani 1 1 d . . . . .
H18C H 0.4049 0.8184 0.9443 0.066 Uiso 1 1 calc R . . . .
H18D H 0.3761 0.9490 0.9351 0.066 Uiso 1 1 calc R . . . .
C19' C 0.2926(2) 0.90893(18) 0.79994(12) 0.0410(4) Uani 1 1 d . . . . .
C20' C 0.1582(3) 0.9808(2) 0.80336(16) 0.0537(6) Uani 1 1 d . . . . .
H20' H 0.1559 1.0431 0.8203 0.064 Uiso 1 1 calc R . . . .
C21' C 0.0264(3) 0.9587(2) 0.78111(17) 0.0600(6) Uani 1 1 d . . . . .
H21' H -0.0647 1.0070 0.7828 0.072 Uiso 1 1 calc R . . . .
C22' C 0.0293(3) 0.8661(2) 0.75661(17) 0.0606(6) Uani 1 1 d . . . . .
H22' H -0.0598 0.8515 0.7424 0.073 Uiso 1 1 calc R . . . .
C23' C 0.1637(3) 0.7953(2) 0.75309(18) 0.0617(7) Uani 1 1 d . . . . .
H23' H 0.1657 0.7330 0.7361 0.074 Uiso 1 1 calc R . . . .
C24' C 0.2963(2) 0.8165(2) 0.77483(15) 0.0502(5) Uani 1 1 d . . . . .
H24' H 0.3874 0.7686 0.7725 0.060 Uiso 1 1 calc R . . . .
H3'A H 0.582(5) 0.854(5) 0.795(3) 0.19(2) Uiso 1 1 d D . . . .
N1' N 0.43455(19) 0.92207(15) 0.82856(11) 0.0408(4) Uani 1 1 d . . . . .
O1' O 0.54886(18) 1.14164(13) 0.55738(9) 0.0499(4) Uani 1 1 d . . . . .
O2' O 0.41308(19) 1.23140(14) 0.63256(10) 0.0547(4) Uani 1 1 d . . . . .
O3' O 0.65057(17) 0.84299(13) 0.75407(10) 0.0475(4) Uani 1 1 d D . . . .

loop_
_atom_site_aniso_label
_atom_site_aniso_U_11
_atom_site_aniso_U_22
_atom_site_aniso_U_33
_atom_site_aniso_U_23
_atom_site_aniso_U_13
_atom_site_aniso_U_12
C1 0.0509(12) 0.0489(12) 0.0610(14) -0.0256(11) 0.0031(10) -0.0109(10)
C2 0.0653(15) 0.0657(16) 0.0779(18) -0.0418(15) 0.0178(13) -0.0130(12)
C3 0.0747(18) 0.0786(19) 0.0620(16) -0.0337(14) 0.0263(14) -0.0218(14)
C4 0.0676(15) 0.0596(14) 0.0509(13) -0.0180(11) 0.0116(11) -0.0206(12)
C5 0.0437(11) 0.0478(12) 0.0467(11) -0.0201(9) 0.0025(9) -0.0149(9)
C6 0.0392(10) 0.0458(11) 0.0480(11) -0.0218(9) -0.0007(8) -0.0140(8)
C7 0.0368(9) 0.0401(10) 0.0450(11) -0.0172(9) -0.0029(8) -0.0115(8)
C8 0.0367(9) 0.0413(10) 0.0385(10) -0.0131(8) -0.0016(8) -0.0111(8)
C9 0.0424(10) 0.0419(11) 0.0409(11) -0.0151(9) -0.0027(8) -0.0102(9)
C10 0.0383(10) 0.0402(10) 0.0427(11) -0.0153(8) -0.0004(8) -0.0080(8)
C11 0.0338(9) 0.0446(11) 0.0530(12) -0.0224(9) 0.0038(8) -0.0060(8)
C12 0.0409(11) 0.0583(13) 0.0556(13) -0.0225(11) -0.0010(9) -0.0101(9)
C13 0.0414(11) 0.0699(16) 0.0652(15) -0.0312(13) -0.0080(10) -0.0086(10)
C14 0.0374(11) 0.0610(14) 0.0815(17) -0.0363(13) 0.0006(11) -0.0131(10)
C15 0.0448(12) 0.0495(13) 0.0732(16) -0.0245(12) 0.0058(11) -0.0149(10)
C16 0.0406(10) 0.0463(11) 0.0557(13) -0.0197(10) 0.0034(9) -0.0094(9)
C17 0.0606(14) 0.0595(14) 0.0550(14) -0.0056(11) -0.0031(11) -0.0252(12)
C18 0.0537(12) 0.0589(14) 0.0424(11) -0.0126(10) 0.0011(10) -0.0200(10)
C19 0.0411(10) 0.0526(12) 0.0369(10) -0.0157(9) 0.0021(8) -0.0145(9)
C20 0.0542(13) 0.0540(13) 0.0616(14) -0.0229(11) -0.0053(11) -0.0109(10)
C21 0.0787(18) 0.0584(15) 0.0593(15) -0.0241(12) 0.0033(13) -0.0284(13)
C22 0.0661(15) 0.0857(19) 0.0499(13) -0.0287(13) 0.0146(11) -0.0463(14)
C23 0.0399(12) 0.100(2) 0.0762(18) -0.0449(16) 0.0078(11) -0.0196(13)
C24 0.0450(12) 0.0661(15) 0.0654(15) -0.0327(13) 0.0028(10) -0.0106(11)
N1 0.0396(9) 0.0459(9) 0.0416(9) -0.0140(7) -0.0005(7) -0.0121(7)
O1 0.0559(9) 0.0409(8) 0.0437(8) -0.0102(6) 0.0043(7) -0.0108(6)
O2 0.0633(10) 0.0403(8) 0.0539(9) -0.0136(7) 0.0021(7) 0.0003(7)
O3 0.0517(8) 0.0364(7) 0.0515(9) -0.0111(7) 0.0004(7) -0.0068(6)
C1' 0.0590(14) 0.0574(14) 0.0544(14) -0.0212(11) 0.0054(11) -0.0050(11)
C2' 0.0801(19) 0.0785(19) 0.0698(18) -0.0396(16) 0.0176(15) 0.0009(15)
C3' 0.090(2) 0.090(2) 0.0534(15) -0.0328(15) 0.0184(14) -0.0108(17)
C4' 0.0744(17) 0.0722(17) 0.0451(13) -0.0200(12) 0.0073(12) -0.0129(13)
C5' 0.0467(11) 0.0524(12) 0.0446(11) -0.0184(10) 0.0014(9) -0.0117(9)
C6' 0.0384(10) 0.0513(12) 0.0470(11) -0.0204(10) 0.0019(8) -0.0106(9)
C7' 0.0320(9) 0.0434(11) 0.0462(11) -0.0150(9) 0.0010(8) -0.0100(8)
C8' 0.0330(9) 0.0405(10) 0.0430(11) -0.0143(8) 0.0009(8) -0.0107(8)
C9' 0.0384(10) 0.0461(11) 0.0463(11) -0.0167(9) 0.0003(8) -0.0121(9)
C10' 0.0349(9) 0.0378(10) 0.0456(11) -0.0146(8) 0.0039(8) -0.0071(8)
C11' 0.0368(10) 0.0436(11) 0.0440(11) -0.0210(9) 0.0074(8) -0.0101(8)
C12' 0.0521(12) 0.0457(12) 0.0479(12) -0.0183(10) 0.0045(9) -0.0149(9)
C13' 0.0650(14) 0.0514(13) 0.0594(14) -0.0223(11) 0.0052(11) -0.0277(11)
C14' 0.0524(12) 0.0622(14) 0.0590(14) -0.0269(12) 0.0003(10) -0.0239(11)
C15' 0.0507(12) 0.0577(13) 0.0468(12) -0.0189(10) -0.0034(9) -0.0134(10)
C16' 0.0464(11) 0.0450(11) 0.0471(11) -0.0164(9) 0.0027(9) -0.0123(9)
C17' 0.0697(16) 0.0563(14) 0.0520(13) -0.0050(11) -0.0110(12) -0.0263(12)
C18' 0.0631(14) 0.0632(15) 0.0426(12) -0.0114(10) 0.0043(10) -0.0324(12)
C19' 0.0393(10) 0.0462(11) 0.0421(10) -0.0184(9) 0.0083(8) -0.0147(8)
C20' 0.0461(12) 0.0526(13) 0.0697(15) -0.0303(12) 0.0077(11) -0.0110(10)
C21' 0.0367(11) 0.0678(16) 0.0755(17) -0.0267(13) 0.0049(11) -0.0075(10)
C22' 0.0454(12) 0.0796(18) 0.0667(16) -0.0300(13) 0.0005(11) -0.0258(12)
C23' 0.0591(14) 0.0706(16) 0.0757(17) -0.0435(14) 0.0078(12) -0.0267(12)
C24' 0.0406(11) 0.0530(13) 0.0640(14) -0.0287(11) 0.0096(10) -0.0116(9)
N1' 0.0384(8) 0.0428(9) 0.0438(9) -0.0151(7) 0.0052(7) -0.0145(7)
O1' 0.0567(9) 0.0471(8) 0.0415(8) -0.0107(7) 0.0014(7) -0.0089(7)
O2' 0.0557(9) 0.0438(9) 0.0575(10) -0.0144(7) 0.0003(7) 0.0004(7)
O3' 0.0421(8) 0.0439(8) 0.0493(8) -0.0105(7) 0.0050(6) -0.0033(6)

loop_
_atom_type_symbol
_atom_type_description
_atom_type_scat_dispersion_real
_atom_type_scat_dispersion_imag
_atom_type_scat_source
C C 0.0181 0.0091 'International Tables Vol C Tables 4.2.6.8 and 6.1.1.4'
H H 0.0000 0.0000 'International Tables Vol C Tables 4.2.6.8 and 6.1.1.4'
N N 0.0311 0.0180 'International Tables Vol C Tables 4.2.6.8 and 6.1.1.4'
O O 0.0492 0.0322 'International Tables Vol C Tables 4.2.6.8 and 6.1.1.4'

loop_
_geom_angle_atom_site_label_1
_geom_angle_atom_site_label_2
_geom_angle_atom_site_label_3
_geom_angle
_geom_angle_site_symmetry_1
_geom_angle_site_symmetry_3
_geom_angle_publ_flag
C2 C1 H1 120.3 . . ?
C2 C1 C6 119.5(2) . . ?
C6 C1 H1 120.3 . . ?
C1 C2 H2 119.4 . . ?
C1 C2 C3 121.1(2) . . ?
C3 C2 H2 119.4 . . ?
C2 C3 H3 119.9 . . ?
C2 C3 C4 120.3(2) . . ?
C4 C3 H3 119.9 . . ?
C3 C4 H4 120.8 . . ?
C3 C4 C5 118.4(2) . . ?
C5 C4 H4 120.8 . . ?
C6 C5 C4 121.8(2) . . ?
O1 C5 C4 116.2(2) . . ?
O1 C5 C6 122.04(19) . . ?
C1 C6 C7 123.4(2) . . ?
C5 C6 C1 118.9(2) . . ?
C5 C6 C7 117.64(19) . . ?
C8 C7 C6 119.28(19) . . ?
O3 C7 C6 119.02(18) . . ?
O3 C7 C8 121.70(19) . . ?
C7 C8 C9 121.44(19) . . ?
C7 C8 C10 120.70(18) . . ?
C9 C8 C10 117.85(18) . . ?
O1 C9 C8 117.73(18) . . ?
O2 C9 C8 126.5(2) . . ?
O2 C9 O1 115.75(19) . . ?
C8 C10 H10 109.2 . . ?
C8 C10 C11 111.36(16) . . ?
C11 C10 H10 109.2 . . ?
N1 C10 C8 107.23(16) . . ?
N1 C10 H10 109.2 . . ?
N1 C10 C11 110.69(17) . . ?
C12 C11 C10 117.7(2) . . ?
C12 C11 C16 119.5(2) . . ?
C16 C11 C10 122.78(19) . . ?
C11 C12 H12 119.8 . . ?
C13 C12 C11 120.3(2) . . ?
C13 C12 H12 119.8 . . ?
C12 C13 H13 119.8 . . ?
C14 C13 C12 120.4(2) . . ?
C14 C13 H13 119.8 . . ?
C13 C14 H14 120.2 . . ?
C15 C14 C13 119.5(2) . . ?
C15 C14 H14 120.2 . . ?
C14 C15 H15 119.4 . . ?
C14 C15 C16 121.2(2) . . ?
C16 C15 H15 119.4 . . ?
C11 C16 C15 118.9(2) . . ?
C11 C16 C17 120.5(2) . . ?
C15 C16 C17 120.5(2) . . ?
C16 C17 H17A 109.3 . . ?
C16 C17 H17B 109.3 . . ?
C16 C17 C18 111.5(2) . . ?
H17A C17 H17B 108.0 . . ?
C18 C17 H17A 109.3 . . ?
C18 C17 H17B 109.3 . . ?
C17 C18 H18A 109.9 . . ?
C17 C18 H18B 109.9 . . ?
H18A C18 H18B 108.3 . . ?
N1 C18 C17 108.97(19) . . ?
N1 C18 H18A 109.9 . . ?
N1 C18 H18B 109.9 . . ?
C20 C19 N1 121.5(2) . . ?
C24 C19 C20 120.0(2) . . ?
C24 C19 N1 118.5(2) . . ?
C19 C20 H20 120.3 . . ?
C21 C20 C19 119.5(2) . . ?
C21 C20 H20 120.3 . . ?
C20 C21 H21 119.9 . . ?
C22 C21 C20 120.1(3) . . ?
C22 C21 H21 119.9 . . ?
C21 C22 H22 119.8 . . ?
C23 C22 C21 120.3(2) . . ?
C23 C22 H22 119.8 . . ?
C22 C23 H23 119.9 . . ?
C22 C23 C24 120.2(2) . . ?
C24 C23 H23 119.9 . . ?
C19 C24 C23 119.9(2) . . ?
C19 C24 H24 120.0 . . ?
C23 C24 H24 120.0 . . ?
C18 N1 C10 111.72(16) . . ?
C19 N1 C10 111.98(16) . . ?
C19 N1 C18 111.19(16) . . ?
C5 O1 C9 121.79(17) . . ?
C7 O3 H3A 104(3) . . ?
C2' C1' H1' 120.1 . . ?
C2' C1' C6' 119.8(3) . . ?
C6' C1' H1' 120.1 . . ?
C1' C2' H2' 120.1 . . ?
C1' C2' C3' 119.8(3) . . ?
C3' C2' H2' 120.1 . . ?
C2' C3' H3' 119.6 . . ?
C4' C3' C2' 120.9(3) . . ?
C4' C3' H3' 119.6 . . ?
C3' C4' H4' 120.4 . . ?
C3' C4' C5' 119.2(3) . . ?
C5' C4' H4' 120.4 . . ?
C4' C5' C6' 121.2(2) . . ?
O1' C5' C4' 117.0(2) . . ?
O1' C5' C6' 121.8(2) . . ?
C1' C6' C7' 122.3(2) . . ?
C5' C6' C1' 119.0(2) . . ?
C5' C6' C7' 118.7(2) . . ?
C8' C7' C6' 118.37(19) . . ?
O3' C7' C6' 118.93(19) . . ?
O3' C7' C8' 122.69(19) . . ?
C7' C8' C9' 121.75(19) . . ?
C7' C8' C10' 120.11(18) . . ?
C9' C8' C10' 118.07(18) . . ?
O1' C9' C8' 117.88(18) . . ?
O2' C9' C8' 127.0(2) . . ?
O2' C9' O1' 115.08(19) . . ?
C8' C10' H10' 109.0 . . ?
C8' C10' C11' 112.11(16) . . ?
C11' C10' H10' 109.0 . . ?
N1' C10' C8' 106.28(15) . . ?
N1' C10' H10' 109.0 . . ?
N1' C10' C11' 111.24(17) . . ?
C12' C11' C10' 117.69(19) . . ?
C12' C11' C16' 118.7(2) . . ?
C16' C11' C10' 123.57(19) . . ?
C11' C12' H12' 119.4 . . ?
C13' C12' C11' 121.1(2) . . ?
C13' C12' H12' 119.4 . . ?
C12' C13' H13' 119.9 . . ?
C12' C13' C14' 120.1(2) . . ?
C14' C13' H13' 119.9 . . ?
C13' C14' H14' 120.4 . . ?
C15' C14' C13' 119.3(2) . . ?
C15' C14' H14' 120.4 . . ?
C14' C15' H15' 119.5 . . ?
C14' C15' C16' 121.1(2) . . ?
C16' C15' H15' 119.5 . . ?
C11' C16' C17' 120.0(2) . . ?
C15' C16' C11' 119.6(2) . . ?
C15' C16' C17' 120.4(2) . . ?
C16' C17' H17C 109.6 . . ?
C16' C17' H17D 109.6 . . ?
H17C C17' H17D 108.1 . . ?
C18' C17' C16' 110.3(2) . . ?
C18' C17' H17C 109.6 . . ?
C18' C17' H17D 109.6 . . ?
C17' C18' H18C 109.9 . . ?
C17' C18' H18D 109.9 . . ?
H18C C18' H18D 108.3 . . ?
N1' C18' C17' 109.00(19) . . ?
N1' C18' H18C 109.9 . . ?
N1' C18' H18D 109.9 . . ?
C20' C19' N1' 121.72(19) . . ?
C24' C19' C20' 120.7(2) . . ?
C24' C19' N1' 117.44(19) . . ?
C19' C20' H20' 120.5 . . ?
C19' C20' C21' 119.0(2) . . ?
C21' C20' H20' 120.5 . . ?
C20' C21' H21' 119.7 . . ?
C22' C21' C20' 120.6(2) . . ?
C22' C21' H21' 119.7 . . ?
C21' C22' H22' 120.0 . . ?
C23' C22' C21' 120.0(2) . . ?
C23' C22' H22' 120.0 . . ?
C22' C23' H23' 120.0 . . ?
C22' C23' C24' 120.0(2) . . ?
C24' C23' H23' 120.0 . . ?
C19' C24' C23' 119.7(2) . . ?
C19' C24' H24' 120.2 . . ?
C23' C24' H24' 120.2 . . ?
C18' N1' C10' 113.10(16) . . ?
C19' N1' C10' 113.72(16) . . ?
C19' N1' C18' 111.47(16) . . ?
C5' O1' C9' 121.56(17) . . ?
C7' O3' H3'A 104(3) . . ?

loop_
_geom_bond_atom_site_label_1
_geom_bond_atom_site_label_2
_geom_bond_distance
_geom_bond_site_symmetry_2
_geom_bond_publ_flag
C1 H1 0.9300 . ?
C1 C2 1.377(4) . ?
C1 C6 1.402(3) . ?
C2 H2 0.9300 . ?
C2 C3 1.386(4) . ?
C3 H3 0.9300 . ?
C3 C4 1.387(4) . ?
C4 H4 0.9300 . ?
C4 C5 1.393(3) . ?
C5 C6 1.386(3) . ?
C5 O1 1.370(3) . ?
C6 C7 1.457(3) . ?
C7 C8 1.376(3) . ?
C7 O3 1.313(3) . ?
C8 C9 1.428(3) . ?
C8 C10 1.515(3) . ?
C9 O1 1.385(3) . ?
C9 O2 1.216(3) . ?
C10 H10 0.9800 . ?
C10 C11 1.530(3) . ?
C10 N1 1.505(3) . ?
C11 C12 1.394(3) . ?
C11 C16 1.395(3) . ?
C12 H12 0.9300 . ?
C12 C13 1.383(3) . ?
C13 H13 0.9300 . ?
C13 C14 1.378(4) . ?
C14 H14 0.9300 . ?
C14 C15 1.376(4) . ?
C15 H15 0.9300 . ?
C15 C16 1.396(3) . ?
C16 C17 1.502(3) . ?
C17 H17A 0.9700 . ?
C17 H17B 0.9700 . ?
C17 C18 1.513(3) . ?
C18 H18A 0.9700 . ?
C18 H18B 0.9700 . ?
C18 N1 1.487(3) . ?
C19 C20 1.385(3) . ?
C19 C24 1.367(3) . ?
C19 N1 1.467(3) . ?
C20 H20 0.9300 . ?
C20 C21 1.382(4) . ?
C21 H21 0.9300 . ?
C21 C22 1.373(4) . ?
C22 H22 0.9300 . ?
C22 C23 1.357(4) . ?
C23 H23 0.9300 . ?
C23 C24 1.389(4) . ?
C24 H24 0.9300 . ?
O3 H3A 0.931(19) . ?
C1' H1' 0.9300 . ?
C1' C2' 1.384(4) . ?
C1' C6' 1.400(3) . ?
C2' H2' 0.9300 . ?
C2' C3' 1.393(5) . ?
C3' H3' 0.9300 . ?
C3' C4' 1.371(4) . ?
C4' H4' 0.9300 . ?
C4' C5' 1.386(3) . ?
C5' C6' 1.387(3) . ?
C5' O1' 1.370(3) . ?
C6' C7' 1.457(3) . ?
C7' C8' 1.388(3) . ?
C7' O3' 1.296(3) . ?
C8' C9' 1.425(3) . ?
C8' C10' 1.521(3) . ?
C9' O1' 1.396(3) . ?
C9' O2' 1.213(3) . ?
C10' H10' 0.9800 . ?
C10' C11' 1.524(3) . ?
C10' N1' 1.521(2) . ?
C11' C12' 1.391(3) . ?
C11' C16' 1.392(3) . ?
C12' H12' 0.9300 . ?
C12' C13' 1.377(3) . ?
C13' H13' 0.9300 . ?
C13' C14' 1.382(4) . ?
C14' H14' 0.9300 . ?
C14' C15' 1.379(3) . ?
C15' H15' 0.9300 . ?
C15' C16' 1.391(3) . ?
C16' C17' 1.508(3) . ?
C17' H17C 0.9700 . ?
C17' H17D 0.9700 . ?
C17' C18' 1.507(3) . ?
C18' H18C 0.9700 . ?
C18' H18D 0.9700 . ?
C18' N1' 1.491(3) . ?
C19' C20' 1.379(3) . ?
C19' C24' 1.379(3) . ?
C19' N1' 1.467(3) . ?
C20' H20' 0.9300 . ?
C20' C21' 1.386(3) . ?
C21' H21' 0.9300 . ?
C21' C22' 1.375(4) . ?
C22' H22' 0.9300 . ?
C22' C23' 1.373(4) . ?
C23' H23' 0.9300 . ?
C23' C24' 1.385(3) . ?
C24' H24' 0.9300 . ?
O3' H3'A 0.95(2) . ?

loop_
_geom_torsion_atom_site_label_1
_geom_torsion_atom_site_label_2
_geom_torsion_atom_site_label_3
_geom_torsion_atom_site_label_4
_geom_torsion
_geom_torsion_site_symmetry_1
_geom_torsion_site_symmetry_2
_geom_torsion_site_symmetry_3
_geom_torsion_site_symmetry_4
_geom_torsion_publ_flag
C1 C2 C3 C4 -0.2(5) . . . . ?
C1 C6 C7 C8 -176.77(19) . . . . ?
C1 C6 C7 O3 4.2(3) . . . . ?
C2 C1 C6 C5 1.2(3) . . . . ?
C2 C1 C6 C7 -179.3(2) . . . . ?
C2 C3 C4 C5 -0.1(4) . . . . ?
C3 C4 C5 C6 1.0(4) . . . . ?
C3 C4 C5 O1 -179.2(2) . . . . ?
C4 C5 C6 C1 -1.5(3) . . . . ?
C4 C5 C6 C7 178.9(2) . . . . ?
C4 C5 O1 C9 179.92(19) . . . . ?
C5 C6 C7 C8 2.8(3) . . . . ?
C5 C6 C7 O3 -176.25(17) . . . . ?
C6 C1 C2 C3 -0.3(4) . . . . ?
C6 C5 O1 C9 -0.3(3) . . . . ?
C6 C7 C8 C9 -3.5(3) . . . . ?
C6 C7 C8 C10 175.07(17) . . . . ?
C7 C8 C9 O1 2.3(3) . . . . ?
C7 C8 C9 O2 -178.1(2) . . . . ?
C7 C8 C10 C11 -76.3(2) . . . . ?
C7 C8 C10 N1 45.0(2) . . . . ?
C8 C9 O1 C5 -0.4(3) . . . . ?
C8 C10 C11 C12 -50.6(3) . . . . ?
C8 C10 C11 C16 130.8(2) . . . . ?
C8 C10 N1 C18 -166.75(17) . . . . ?
C8 C10 N1 C19 67.8(2) . . . . ?
C9 C8 C10 C11 102.4(2) . . . . ?
C9 C8 C10 N1 -136.40(18) . . . . ?
C10 C8 C9 O1 -176.32(16) . . . . ?
C10 C8 C9 O2 3.3(3) . . . . ?
C10 C11 C12 C13 -179.8(2) . . . . ?
C10 C11 C16 C15 179.8(2) . . . . ?
C10 C11 C16 C17 0.2(3) . . . . ?
C11 C10 N1 C18 -45.1(2) . . . . ?
C11 C10 N1 C19 -170.57(16) . . . . ?
C11 C12 C13 C14 0.1(4) . . . . ?
C11 C16 C17 C18 20.6(3) . . . . ?
C12 C11 C16 C15 1.1(3) . . . . ?
C12 C11 C16 C17 -178.4(2) . . . . ?
C12 C13 C14 C15 0.8(4) . . . . ?
C13 C14 C15 C16 -0.8(4) . . . . ?
C14 C15 C16 C11 -0.2(4) . . . . ?
C14 C15 C16 C17 179.4(2) . . . . ?
C15 C16 C17 C18 -159.0(2) . . . . ?
C16 C11 C12 C13 -1.1(3) . . . . ?
C16 C17 C18 N1 -53.2(3) . . . . ?
C17 C18 N1 C10 67.8(2) . . . . ?
C17 C18 N1 C19 -166.3(2) . . . . ?
C19 C20 C21 C22 -0.2(4) . . . . ?
C20 C19 C24 C23 -0.6(4) . . . . ?
C20 C19 N1 C10 54.3(3) . . . . ?
C20 C19 N1 C18 -71.5(3) . . . . ?
C20 C21 C22 C23 0.1(4) . . . . ?
C21 C22 C23 C24 -0.2(4) . . . . ?
C22 C23 C24 C19 0.5(4) . . . . ?
C24 C19 C20 C21 0.5(4) . . . . ?
C24 C19 N1 C10 -127.5(2) . . . . ?
C24 C19 N1 C18 106.7(2) . . . . ?
N1 C10 C11 C12 -169.77(18) . . . . ?
N1 C10 C11 C16 11.6(3) . . . . ?
N1 C19 C20 C21 178.6(2) . . . . ?
N1 C19 C24 C23 -178.8(2) . . . . ?
O1 C5 C6 C1 178.65(19) . . . . ?
O1 C5 C6 C7 -0.9(3) . . . . ?
O2 C9 O1 C5 179.96(18) . . . . ?
O3 C7 C8 C9 175.49(17) . . . . ?
O3 C7 C8 C10 -5.9(3) . . . . ?
C1' C2' C3' C4' -0.1(5) . . . . ?
C1' C6' C7' C8' -179.0(2) . . . . ?
C1' C6' C7' O3' -0.3(3) . . . . ?
C2' C1' C6' C5' 0.0(4) . . . . ?
C2' C1' C6' C7' 180.0(2) . . . . ?
C2' C3' C4' C5' -0.1(5) . . . . ?
C3' C4' C5' C6' 0.3(4) . . . . ?
C3' C4' C5' O1' -178.8(3) . . . . ?
C4' C5' C6' C1' -0.2(3) . . . . ?
C4' C5' C6' C7' 179.8(2) . . . . ?
C4' C5' O1' C9' 178.9(2) . . . . ?
C5' C6' C7' C8' 1.0(3) . . . . ?
C5' C6' C7' O3' 179.71(19) . . . . ?
C6' C1' C2' C3' 0.1(5) . . . . ?
C6' C5' O1' C9' -0.1(3) . . . . ?
C6' C7' C8' C9' 0.4(3) . . . . ?
C6' C7' C8' C10' -176.59(16) . . . . ?
C7' C8' C9' O1' -1.6(3) . . . . ?
C7' C8' C9' O2' -179.9(2) . . . . ?
C7' C8' C10' C11' 82.2(2) . . . . ?
C7' C8' C10' N1' -39.5(2) . . . . ?
C8' C9' O1' C5' 1.5(3) . . . . ?
C8' C10' C11' C12' 62.0(2) . . . . ?
C8' C10' C11' C16' -116.9(2) . . . . ?
C8' C10' N1' C18' 156.32(18) . . . . ?
C8' C10' N1' C19' -75.21(19) . . . . ?
C9' C8' C10' C11' -94.9(2) . . . . ?
C9' C8' C10' N1' 143.41(17) . . . . ?
C10' C8' C9' O1' 175.40(16) . . . . ?
C10' C8' C9' O2' -2.9(3) . . . . ?
C10' C11' C12' C13' -176.5(2) . . . . ?
C10' C11' C16' C15' 175.5(2) . . . . ?
C10' C11' C16' C17' -7.3(3) . . . . ?
C11' C10' N1' C18' 34.0(2) . . . . ?
C11' C10' N1' C19' 162.50(16) . . . . ?
C11' C12' C13' C14' 0.2(4) . . . . ?
C11' C16' C17' C18' -22.7(3) . . . . ?
C12' C11' C16' C15' -3.4(3) . . . . ?
C12' C11' C16' C17' 173.8(2) . . . . ?
C12' C13' C14' C15' -1.9(4) . . . . ?
C13' C14' C15' C16' 0.9(4) . . . . ?
C14' C15' C16' C11' 1.8(4) . . . . ?
C14' C15' C16' C17' -175.4(2) . . . . ?
C15' C16' C17' C18' 154.5(2) . . . . ?
C16' C11' C12' C13' 2.4(3) . . . . ?
C16' C17' C18' N1' 57.4(3) . . . . ?
C17' C18' N1' C10' -65.1(2) . . . . ?
C17' C18' N1' C19' 165.27(19) . . . . ?
C19' C20' C21' C22' 0.5(4) . . . . ?
C20' C19' C24' C23' -0.2(4) . . . . ?
C20' C19' N1' C10' -59.5(3) . . . . ?
C20' C19' N1' C18' 69.8(3) . . . . ?
C20' C21' C22' C23' -0.8(4) . . . . ?
C21' C22' C23' C24' 0.5(4) . . . . ?
C22' C23' C24' C19' 0.0(4) . . . . ?
C24' C19' C20' C21' 0.0(4) . . . . ?
C24' C19' N1' C10' 125.1(2) . . . . ?
C24' C19' N1' C18' -105.6(2) . . . . ?
N1' C10' C11' C12' -179.15(17) . . . . ?
N1' C10' C11' C16' 2.0(3) . . . . ?
N1' C19' C20' C21' -175.2(2) . . . . ?
N1' C19' C24' C23' 175.2(2) . . . . ?
O1' C5' C6' C1' 178.8(2) . . . . ?
O1' C5' C6' C7' -1.2(3) . . . . ?
O2' C9' O1' C5' -179.99(19) . . . . ?
O3' C7' C8' C9' -178.26(18) . . . . ?
O3' C7' C8' C10' 4.8(3) . . . . ?
